data_7704814
loop_
_publ_author_name
'Gao, Wen-Yang'
'Van Trieste Iii, Gerard Pierre'
'Powers, David C.'

_publ_section_title
;
 Synthesis of atomically precise single-crystalline Ru<sub>2</sub>-based
 coordination polymers.
;
_journal_issue 45
_journal_name_full 'Dalton transactions (Cambridge, England : 2003)'
_journal_page_first 16077
_journal_page_last 16081
_journal_paper_doi 10.1039/d0dt02233k
_journal_volume 49
_journal_year 2020
_chemical_formula_moiety 'C32 H20 N4 O10 Ru2, B F4, 4(C3 H6 O)'
_chemical_formula_sum 'C44 H44 B F4 N4 O14 Ru2'
_chemical_formula_weight 1141.78
_chemical_name_systematic Ru24-CN-OBz4BF4
_space_group_crystal_system monoclinic
_space_group_IT_number 14
_space_group_name_Hall '-P 2yn'
_space_group_name_H-M_alt 'P 1 21/n 1'
_atom_sites_solution_hydrogens mixed
_atom_sites_solution_primary dual
_audit_block_doi 10.5517/ccdc.csd.cc25j1yq
_audit_creation_date 2020-07-06
_audit_creation_method
;
Olex2 1.2
(compiled 2018.05.29 svn.r3508 for OlexSys, GUI svn.r5506)
;
_audit_update_record
;
2020-07-06 deposited with the CCDC.	2020-07-13 downloaded from the CCDC.
;
_cell_angle_alpha 90
_cell_angle_beta 92.238(8)
_cell_angle_gamma 90
_cell_formula_units_Z 4
_cell_length_a 17.049(11)
_cell_length_b 16.731(11)
_cell_length_c 19.517(12)
_cell_measurement_reflns_used 1135
_cell_measurement_temperature 110
_cell_measurement_theta_max 17.75
_cell_measurement_theta_min 2.42
_cell_volume 5563(6)
_computing_cell_refinement 'SAINT V8.38A (?, 2016)'
_computing_data_reduction 'SAINT V8.38A (?, 2016)'
_computing_molecular_graphics 'Olex2 (Dolomanov et al., 2009)'
_computing_publication_material 'Olex2 (Dolomanov et al., 2009)'
_computing_structure_refinement 'ShelXL (Sheldrick, 2015)'
_computing_structure_solution 'ShelXT (Sheldrick, 2015)'
_diffrn_ambient_temperature 110
_diffrn_measured_fraction_theta_full 0.995
_diffrn_measured_fraction_theta_max 0.995
_diffrn_measurement_device_type 'Bruker APEX-II CCD'
_diffrn_measurement_method '\f and \w scans'
_diffrn_radiation_type MoK\a
_diffrn_radiation_wavelength 0.71073
_diffrn_reflns_av_R_equivalents 0.1835
_diffrn_reflns_av_unetI/netI 0.1109
_diffrn_reflns_Laue_measured_fraction_full 0.995
_diffrn_reflns_Laue_measured_fraction_max 0.995
_diffrn_reflns_limit_h_max 14
_diffrn_reflns_limit_h_min -14
_diffrn_reflns_limit_k_max 14
_diffrn_reflns_limit_k_min -14
_diffrn_reflns_limit_l_max 16
_diffrn_reflns_limit_l_min -16
_diffrn_reflns_number 23018
_diffrn_reflns_point_group_measured_fraction_full 0.995
_diffrn_reflns_point_group_measured_fraction_max 0.995
_diffrn_reflns_theta_full 18.064
_diffrn_reflns_theta_max 18.064
_diffrn_reflns_theta_min 1.556
_diffrn_standards_number 0
_exptl_absorpt_coefficient_mu 0.615
_exptl_absorpt_correction_T_max 0.7442
_exptl_absorpt_correction_T_min 0.5848
_exptl_absorpt_correction_type multi-scan
_exptl_absorpt_process_details
'SADABS-2016/2 (Bruker,2016/2) was used for absorption correction. wR2(int) was 0.0914 before and 0.0757 after correction. The Ratio of minimum to maximum transmission is 0.7858. The \l/2 correction factor is Not present.'
_exptl_crystal_colour orange
_exptl_crystal_colour_primary orange
_exptl_crystal_density_diffrn 1.363
_exptl_crystal_description block
_exptl_crystal_F_000 2308
_exptl_crystal_size_max 0.01
_exptl_crystal_size_mid 0.01
_exptl_crystal_size_min 0.01
_refine_diff_density_max 1.191
_refine_diff_density_min -0.810
_refine_diff_density_rms 0.182
_refine_ls_extinction_coef 0.0007(2)
_refine_ls_extinction_expression Fc^*^=kFc[1+0.001xFc^2^\l^3^/sin(2\q)]^-1/4^
_refine_ls_extinction_method 'SHELXL-2018/3 (Sheldrick 2018)'
_refine_ls_goodness_of_fit_ref 0.986
_refine_ls_hydrogen_treatment constr
_refine_ls_matrix_type full
_refine_ls_number_parameters 633
_refine_ls_number_reflns 3847
_refine_ls_number_restraints 887
_refine_ls_restrained_S_all 0.888
_refine_ls_R_factor_all 0.1344
_refine_ls_R_factor_gt 0.0693
_refine_ls_shift/su_max 0.000
_refine_ls_shift/su_mean 0.000
_refine_ls_structure_factor_coef Fsqd
_refine_ls_weighting_details 'w=1/[\s^2^(Fo^2^)+(0.1562P)^2^] where P=(Fo^2^+2Fc^2^)/3'
_refine_ls_weighting_scheme calc
_refine_ls_wR_factor_gt 0.1938
_refine_ls_wR_factor_ref 0.2520
_reflns_Friedel_coverage 0.000
_reflns_number_gt 1992
_reflns_number_total 3847
_reflns_threshold_expression 'I > 2\s(I)'
_cod_data_source_file d0dt02233k2.cif
_cod_data_source_block Ru24-CN-OBz4BF4
_cod_depositor_comments 'Adding full bibliography for 7704814--7704819.cif.'
_cod_original_sg_symbol_H-M 'P 21/n'
_cod_database_code 7704814
_shelx_shelxl_version_number 2018/3
_shelx_space_group_comment
;
The symmetry employed for this shelxl refinement is uniquely defined
by the following loop, which should always be used as a source of
symmetry information in preference to the above space-group names.
They are only intended as comments.
;
_shelx_estimated_absorpt_t_max 0.994
_shelx_estimated_absorpt_t_min 0.994
_olex2_refinement_description
;
1. Fixed Uiso
 At 1.2 times of:
  All C(H) groups
 At 1.5 times of:
  All C(H,H,H) groups, All O(H,H) groups
2. Uiso/Uaniso restraints and constraints
All non-hydrogen atoms have similar U: within 2A with sigma of 0.01 and sigma
for terminal atoms of 0.02
3. Rigid body (RIGU) restrains
 All non-hydrogen atoms
 with sigma for 1-2 distances of 0.01 and sigma for 1-3 distances of 0.01
4.a Rotating group:
 O9(H9A,H9B), O12(H12A,H12B)
4.b Aromatic/amide H refined with riding coordinates:
 C28(H28), C4(H4), C19(H19), C11(H11), C27(H27), C31(H31), C12(H12), C16(H16),
 C3(H3), C8(H8), C15(H15), C23(H23), C24(H24), C32(H32), C20(H20), C7(H7)
4.c Idealised Me refined as rotating group:
 C34(H34A,H34B,H34C), C37(H37A,H37B,H37C), C38(H38A,H38B,H38C), C35(H35A,H35B,
 H35C), C41(H41A,H41B,H41C), C43(H43A,H43B,H43C), C44(H44A,H44B,H44C), C40(H40A,
 H40B,H40C)
;
_olex2_submission_special_instructions 'No special instructions were received'

loop_
_space_group_symop_operation_xyz
'x, y, z'
'-x+1/2, y+1/2, -z+1/2'
'-x, -y, -z'
'x-1/2, -y-1/2, z-1/2'

loop_
_atom_site_label
_atom_site_type_symbol
_atom_site_fract_x
_atom_site_fract_y
_atom_site_fract_z
_atom_site_U_iso_or_equiv
_atom_site_adp_type
_atom_site_occupancy
_atom_site_site_symmetry_order
_atom_site_calc_flag
_atom_site_refinement_flags_posn
_atom_site_refinement_flags_adp
_atom_site_refinement_flags_occupancy
_atom_site_disorder_assembly
_atom_site_disorder_group
Ru1 Ru 0.37173(9) 0.17643(9) 0.57290(9) 0.0207(8) Uani 1 1 d . U . . .
Ru2 Ru 0.38051(10) 0.31123(9) 0.57728(9) 0.0219(8) Uani 1 1 d . U . . .
O4 O 0.4750(7) 0.1725(7) 0.5260(6) 0.019(3) Uani 1 1 d . U . . .
O6 O 0.3271(7) 0.3165(7) 0.4847(6) 0.019(3) Uani 1 1 d . U . . .
O7 O 0.2766(7) 0.3156(7) 0.6215(6) 0.018(3) Uani 1 1 d . U . . .
O8 O 0.2675(7) 0.1810(7) 0.6182(6) 0.019(3) Uani 1 1 d . U . . .
O3 O 0.4847(7) 0.3051(7) 0.5336(6) 0.021(3) Uani 1 1 d . U . . .
O2 O 0.4340(7) 0.3033(7) 0.6712(6) 0.022(3) Uani 1 1 d . U . . .
O1 O 0.4255(7) 0.1699(7) 0.6671(6) 0.018(3) Uani 1 1 d . U . . .
O9 O 0.3660(7) 0.0416(7) 0.5723(6) 0.023(4) Uani 1 1 d . U . . .
H9A H 0.317208 0.020736 0.582311 0.035 Uiso 1 1 d GR . . . .
H9B H 0.396799 0.018976 0.607079 0.035 Uiso 1 1 d GR . . . .
O5 O 0.3160(7) 0.1839(7) 0.4806(6) 0.023(3) Uani 1 1 d . U . . .
O12 O 0.3896(7) 0.4448(7) 0.5796(7) 0.026(4) Uani 1 1 d . U . . .
H12A H 0.355385 0.466912 0.607810 0.039 Uiso 1 1 d GR . . . .
H12B H 0.374705 0.466253 0.539117 0.039 Uiso 1 1 d GR . . . .
F1 F -0.1076(8) 0.0934(9) 0.7115(8) 0.078(4) Uani 1 1 d . U . . .
O11 O 0.4775(10) -0.0135(8) 0.6677(8) 0.047(5) Uani 1 1 d . U . . .
O13 O 0.2747(9) 0.5188(8) 0.6490(8) 0.051(4) Uani 1 1 d . U . . .
O10 O 0.2190(8) -0.0201(8) 0.5807(8) 0.051(4) Uani 1 1 d . U . . .
F2 F -0.0117(9) 0.0075(8) 0.7057(7) 0.088(5) Uani 1 1 d . U . . .
F4 F -0.0605(10) 0.0661(9) 0.6079(8) 0.105(5) Uani 1 1 d . U . . .
O14 O 0.3923(10) 0.5189(8) 0.4592(8) 0.058(5) Uani 1 1 d . U . . .
F3 F -0.1270(10) -0.0249(9) 0.6664(8) 0.110(6) Uani 1 1 d . U . . .
N3 N 0.1255(10) 0.2901(10) 0.1373(9) 0.043(5) Uani 1 1 d . U . . .
C29 C 0.0433(12) 0.2617(13) 0.7572(11) 0.037(4) Uani 1 1 d . U . . .
C10 C 0.5814(11) 0.2361(12) 0.4724(10) 0.021(3) Uani 1 1 d . U . . .
C9 C 0.5105(12) 0.2380(13) 0.5147(10) 0.018(3) Uani 1 1 d . U . . .
C13 C 0.7053(12) 0.2394(13) 0.3857(11) 0.031(4) Uani 1 1 d . U . . .
C18 C 0.2657(12) 0.2622(12) 0.3856(10) 0.031(4) Uani 1 1 d . U . . .
C28 C 0.0781(12) 0.3337(12) 0.7345(11) 0.034(4) Uani 1 1 d . U . . .
H28 H 0.059171 0.384471 0.748094 0.041 Uiso 1 1 calc R . . . .
C25 C 0.2398(12) 0.2495(13) 0.6341(10) 0.021(3) Uani 1 1 d . U . . .
N4 N -0.0636(11) 0.2750(11) 0.8451(10) 0.049(5) Uani 1 1 d . U . . .
C4 C 0.5341(11) 0.1508(13) 0.8595(11) 0.034(4) Uani 1 1 d . U . . .
H4 H 0.545637 0.100244 0.879599 0.041 Uiso 1 1 calc R . . . .
C19 C 0.2612(11) 0.3362(12) 0.3520(11) 0.032(4) Uani 1 1 d . U . . .
H19 H 0.282167 0.382734 0.373739 0.039 Uiso 1 1 calc R . . . .
N2 N 0.8070(11) 0.2460(11) 0.2977(10) 0.046(5) Uani 1 1 d . U . . .
C5 C 0.5522(12) 0.2220(13) 0.8938(11) 0.037(4) Uani 1 1 d . U . . .
C11 C 0.6239(12) 0.3041(12) 0.4599(10) 0.027(4) Uani 1 1 d . U . . .
H11 H 0.608966 0.351792 0.482447 0.033 Uiso 1 1 calc R . . . .
C1 C 0.4454(11) 0.2348(13) 0.6966(11) 0.021(3) Uani 1 1 d . U . . .
C27 C 0.1407(12) 0.3269(12) 0.6919(11) 0.033(4) Uani 1 1 d . U . . .
H27 H 0.165752 0.373621 0.675830 0.039 Uiso 1 1 calc R . . . .
C31 C 0.0661(12) 0.1892(12) 0.7314(11) 0.035(4) Uani 1 1 d . U . . .
H31 H 0.036736 0.142835 0.742035 0.042 Uiso 1 1 calc R . . . .
C12 C 0.6848(12) 0.3086(12) 0.4185(10) 0.032(4) Uani 1 1 d . U . . .
H12 H 0.712307 0.357212 0.412171 0.038 Uiso 1 1 calc R . . . .
C17 C 0.3054(11) 0.2531(13) 0.4529(10) 0.024(3) Uani 1 1 d . U . . .
C16 C 0.6041(12) 0.1677(12) 0.4403(10) 0.026(4) Uani 1 1 d . U . . .
H16 H 0.577062 0.118843 0.447042 0.031 Uiso 1 1 calc R . . . .
C2 C 0.4843(11) 0.2290(12) 0.7680(10) 0.024(4) Uani 1 1 d . U . . .
N1 N 0.6270(11) 0.2132(11) 1.0107(10) 0.050(5) Uani 1 1 d . U . . .
C26 C 0.1670(12) 0.2516(13) 0.6726(10) 0.029(4) Uani 1 1 d . U . . .
C14 C 0.7647(13) 0.2419(13) 0.3363(12) 0.032(5) Uani 1 1 d . U . . .
C21 C 0.1986(12) 0.2724(12) 0.2557(11) 0.034(4) Uani 1 1 d . U . . .
C3 C 0.4988(11) 0.1572(12) 0.7949(11) 0.031(4) Uani 1 1 d . U . . .
H3 H 0.484852 0.110404 0.769756 0.037 Uiso 1 1 calc R . . . .
C30 C -0.0174(14) 0.2686(13) 0.8034(13) 0.042(5) Uani 1 1 d . U . . .
C36 C 0.5466(17) -0.0146(13) 0.6574(15) 0.050(6) Uani 1 1 d . U . . .
C8 C 0.5028(11) 0.2976(12) 0.8021(11) 0.030(4) Uani 1 1 d . U . . .
H8 H 0.492046 0.347577 0.780488 0.036 Uiso 1 1 calc R . . . .
C34 C 0.1389(13) 0.0675(13) 0.5135(12) 0.063(7) Uani 1 1 d . U . . .
H34A H 0.186028 0.101096 0.515737 0.095 Uiso 1 1 calc GR . . . .
H34B H 0.095194 0.096536 0.533175 0.095 Uiso 1 1 calc GR . . . .
H34C H 0.125459 0.054188 0.465594 0.095 Uiso 1 1 calc GR . . . .
C15 C 0.6668(12) 0.1709(12) 0.3980(11) 0.031(4) Uani 1 1 d . U . . .
H15 H 0.683462 0.123120 0.376747 0.038 Uiso 1 1 calc R . . . .
C37 C 0.6058(13) -0.0281(12) 0.7164(13) 0.065(7) Uani 1 1 d . U . . .
H37A H 0.583598 -0.009734 0.759254 0.097 Uiso 1 1 calc GR . . . .
H37B H 0.653839 0.001895 0.708124 0.097 Uiso 1 1 calc GR . . . .
H37C H 0.618050 -0.085210 0.720019 0.097 Uiso 1 1 calc GR . . . .
C38 C 0.5766(13) -0.0040(12) 0.5897(12) 0.051(6) Uani 1 1 d . U . . .
H38A H 0.535258 0.018281 0.558998 0.076 Uiso 1 1 calc GR . . . .
H38B H 0.593386 -0.055770 0.571909 0.076 Uiso 1 1 calc GR . . . .
H38C H 0.621415 0.032698 0.592188 0.076 Uiso 1 1 calc GR . . . .
C35 C 0.0913(12) -0.0655(13) 0.5579(12) 0.058(7) Uani 1 1 d . U . . .
H35A H 0.111033 -0.112658 0.582938 0.086 Uiso 1 1 calc GR . . . .
H35B H 0.072676 -0.081316 0.511767 0.086 Uiso 1 1 calc GR . . . .
H35C H 0.047878 -0.041875 0.582419 0.086 Uiso 1 1 calc GR . . . .
C23 C 0.2021(12) 0.1987(12) 0.2874(10) 0.034(4) Uani 1 1 d . U . . .
H23 H 0.181537 0.152586 0.264604 0.040 Uiso 1 1 calc R . . . .
C22 C 0.1577(13) 0.2829(12) 0.1888(12) 0.038(5) Uani 1 1 d . U . . .
C24 C 0.2366(11) 0.1927(12) 0.3537(11) 0.034(4) Uani 1 1 d . U . . .
H24 H 0.240180 0.142590 0.376516 0.040 Uiso 1 1 calc R . . . .
C32 C 0.1303(12) 0.1811(12) 0.6903(11) 0.034(4) Uani 1 1 d . U . . .
H32 H 0.147985 0.130464 0.675346 0.041 Uiso 1 1 calc R . . . .
B1 B -0.081(3) 0.043(3) 0.669(2) 0.083(6) Uani 1 1 d . U . . .
C20 C 0.2273(11) 0.3408(13) 0.2895(11) 0.036(4) Uani 1 1 d . U . . .
H20 H 0.222581 0.391340 0.267431 0.043 Uiso 1 1 calc R . . . .
C41 C 0.2014(13) 0.5448(12) 0.7463(11) 0.052(6) Uani 1 1 d . U . . .
H41A H 0.221401 0.585264 0.778905 0.079 Uiso 1 1 calc GR . . . .
H41B H 0.174880 0.502472 0.771200 0.079 Uiso 1 1 calc GR . . . .
H41C H 0.164186 0.569744 0.713295 0.079 Uiso 1 1 calc GR . . . .
C42 C 0.4154(16) 0.5056(13) 0.4021(13) 0.049(5) Uani 1 1 d . U . . .
C43 C 0.4021(14) 0.5658(12) 0.3458(11) 0.060(7) Uani 1 1 d . U . . .
H43A H 0.351584 0.592490 0.351293 0.090 Uiso 1 1 calc GR . . . .
H43B H 0.401763 0.538656 0.301281 0.090 Uiso 1 1 calc GR . . . .
H43C H 0.444347 0.605574 0.348023 0.090 Uiso 1 1 calc GR . . . .
C7 C 0.5366(11) 0.2964(13) 0.8670(11) 0.036(4) Uani 1 1 d . U . . .
H7 H 0.548439 0.343962 0.891867 0.043 Uiso 1 1 calc R . . . .
C6 C 0.5943(13) 0.2148(14) 0.9612(13) 0.044(5) Uani 1 1 d . U . . .
C33 C 0.1541(15) -0.0072(15) 0.5530(12) 0.052(6) Uani 1 1 d . U . . .
C39 C 0.2685(15) 0.5098(14) 0.7090(14) 0.049(5) Uani 1 1 d . U . . .
C44 C 0.4590(14) 0.4340(11) 0.3822(11) 0.054(6) Uani 1 1 d . U . . .
H44A H 0.466650 0.398759 0.422026 0.081 Uiso 1 1 calc GR . . . .
H44B H 0.510130 0.449819 0.365480 0.081 Uiso 1 1 calc GR . . . .
H44C H 0.429112 0.405606 0.345808 0.081 Uiso 1 1 calc GR . . . .
C40 C 0.3266(12) 0.4608(12) 0.7507(11) 0.049(6) Uani 1 1 d . U . . .
H40A H 0.354224 0.424555 0.720410 0.074 Uiso 1 1 calc GR . . . .
H40B H 0.298944 0.429558 0.784683 0.074 Uiso 1 1 calc GR . . . .
H40C H 0.364609 0.496330 0.774203 0.074 Uiso 1 1 calc GR . . . .

loop_
_atom_site_aniso_label
_atom_site_aniso_U_11
_atom_site_aniso_U_22
_atom_site_aniso_U_33
_atom_site_aniso_U_23
_atom_site_aniso_U_13
_atom_site_aniso_U_12
Ru1 0.0213(14) 0.0290(13) 0.0115(14) -0.0009(10) -0.0032(10) -0.0007(10)
Ru2 0.0201(14) 0.0287(14) 0.0168(14) -0.0016(10) -0.0008(10) -0.0029(10)
O4 0.027(7) 0.020(7) 0.009(7) -0.004(6) -0.005(6) 0.000(6)
O6 0.022(6) 0.024(6) 0.011(6) -0.007(5) 0.003(5) 0.003(5)
O7 0.015(7) 0.031(7) 0.007(7) -0.003(6) -0.004(6) -0.001(6)
O8 0.015(7) 0.027(7) 0.015(7) -0.003(6) -0.012(6) -0.002(6)
O3 0.020(7) 0.019(7) 0.025(7) 0.002(6) -0.006(6) -0.007(6)
O2 0.020(7) 0.022(7) 0.023(7) 0.001(6) 0.004(6) -0.004(6)
O1 0.011(7) 0.026(7) 0.015(7) -0.001(6) -0.011(6) 0.009(6)
O9 0.015(9) 0.041(9) 0.012(9) 0.011(7) -0.001(7) 0.002(7)
O5 0.031(7) 0.030(7) 0.009(7) -0.008(6) -0.003(6) 0.010(7)
O12 0.032(9) 0.031(9) 0.016(9) -0.007(7) -0.005(7) -0.001(7)
F1 0.071(10) 0.095(11) 0.068(11) -0.020(9) -0.003(8) 0.017(8)
O11 0.060(11) 0.036(9) 0.044(10) 0.000(8) -0.007(10) -0.005(10)
O13 0.071(11) 0.051(10) 0.033(11) -0.008(9) 0.014(9) 0.006(8)
O10 0.029(10) 0.063(10) 0.059(12) 0.013(8) -0.002(8) -0.003(8)
F2 0.109(12) 0.079(10) 0.077(11) 0.004(8) 0.000(9) 0.013(9)
F4 0.141(13) 0.117(12) 0.057(11) 0.014(9) 0.003(10) -0.014(10)
O14 0.129(13) 0.021(8) 0.022(10) -0.001(8) -0.005(10) -0.006(9)
F3 0.145(13) 0.096(11) 0.084(12) 0.013(9) -0.044(10) -0.041(10)
N3 0.050(12) 0.057(11) 0.021(11) 0.003(10) -0.014(9) 0.002(10)
C29 0.032(9) 0.044(7) 0.035(9) 0.001(8) 0.010(7) -0.007(8)
C10 0.022(8) 0.024(7) 0.017(7) 0.000(7) -0.006(6) -0.003(7)
C9 0.021(7) 0.018(7) 0.016(7) -0.004(7) -0.012(6) -0.005(6)
C13 0.026(9) 0.042(7) 0.025(9) 0.005(8) 0.006(6) -0.008(8)
C18 0.034(8) 0.038(7) 0.021(7) -0.005(7) -0.006(6) 0.007(7)
C28 0.033(9) 0.036(8) 0.033(9) -0.005(8) 0.004(7) -0.001(8)
C25 0.019(7) 0.033(7) 0.012(7) 0.000(7) -0.009(6) 0.001(7)
N4 0.035(12) 0.060(12) 0.052(13) 0.002(11) 0.010(9) -0.011(10)
C4 0.031(9) 0.044(8) 0.026(9) 0.005(8) -0.008(7) -0.001(8)
C19 0.034(9) 0.041(8) 0.022(8) -0.002(8) -0.003(7) 0.002(8)
N2 0.039(13) 0.062(12) 0.038(13) 0.008(11) 0.024(9) -0.006(11)
C5 0.033(8) 0.051(8) 0.027(8) 0.002(7) -0.006(7) 0.001(8)
C11 0.024(9) 0.037(8) 0.021(9) -0.002(8) 0.001(7) -0.005(8)
C1 0.016(7) 0.023(7) 0.025(7) 0.001(6) -0.001(6) 0.004(7)
C27 0.033(9) 0.036(8) 0.029(9) -0.003(8) 0.002(7) -0.003(8)
C31 0.031(9) 0.040(8) 0.035(9) 0.001(8) 0.011(7) -0.007(8)
C12 0.028(9) 0.044(8) 0.024(9) 0.002(8) 0.007(7) -0.007(8)
C17 0.026(7) 0.030(7) 0.016(7) -0.011(6) 0.001(6) 0.007(7)
C16 0.026(9) 0.025(7) 0.027(9) 0.007(7) 0.001(7) -0.007(8)
C2 0.019(7) 0.027(7) 0.027(8) 0.003(6) -0.004(6) 0.005(7)
N1 0.051(13) 0.070(12) 0.028(12) 0.003(11) -0.007(10) -0.002(11)
C26 0.025(8) 0.039(7) 0.024(8) -0.003(7) -0.002(6) 0.004(7)
C14 0.026(11) 0.047(9) 0.024(11) 0.004(10) 0.015(7) -0.010(10)
C21 0.035(8) 0.041(7) 0.024(8) -0.002(7) -0.013(7) 0.004(7)
C3 0.027(8) 0.036(8) 0.027(9) 0.007(8) -0.009(7) 0.003(8)
C30 0.035(11) 0.049(9) 0.041(11) -0.002(10) 0.010(8) -0.009(10)
C36 0.070(13) 0.029(10) 0.052(12) 0.010(11) -0.012(11) -0.001(12)
C8 0.024(8) 0.034(8) 0.032(9) 0.003(7) -0.006(7) 0.003(8)
C34 0.064(15) 0.077(15) 0.048(16) 0.016(12) -0.014(13) -0.025(13)
C15 0.029(9) 0.035(8) 0.031(9) 0.005(8) 0.006(7) -0.006(8)
C37 0.073(16) 0.039(13) 0.079(16) 0.018(13) -0.028(13) 0.013(12)
C38 0.070(15) 0.028(12) 0.053(14) 0.003(12) -0.008(13) 0.013(12)
C35 0.026(13) 0.089(16) 0.057(15) 0.018(13) 0.003(12) -0.034(11)
C23 0.037(9) 0.039(8) 0.024(9) -0.012(8) -0.009(8) 0.003(8)
C22 0.043(10) 0.042(9) 0.028(10) -0.001(9) -0.013(8) 0.002(9)
C24 0.041(9) 0.037(8) 0.022(8) -0.008(8) -0.004(7) 0.009(8)
C32 0.028(9) 0.043(8) 0.033(9) -0.001(8) 0.009(7) -0.003(8)
B1 0.102(12) 0.086(12) 0.060(12) -0.009(10) -0.014(11) -0.003(10)
C20 0.036(9) 0.046(8) 0.024(9) 0.002(8) -0.009(8) 0.003(8)
C41 0.059(15) 0.048(14) 0.051(15) -0.020(12) 0.015(11) 0.014(12)
C42 0.115(14) 0.017(10) 0.014(11) -0.005(10) -0.009(11) -0.010(10)
C43 0.111(17) 0.039(13) 0.027(14) -0.001(10) -0.031(13) -0.003(13)
C7 0.031(9) 0.045(8) 0.031(9) 0.003(8) -0.004(8) 0.000(8)
C6 0.041(11) 0.065(9) 0.026(10) 0.001(10) -0.004(8) 0.005(9)
C33 0.040(12) 0.072(12) 0.042(13) 0.010(10) -0.019(10) -0.020(10)
C39 0.065(12) 0.050(12) 0.033(12) -0.027(11) -0.001(10) 0.012(10)
C44 0.110(17) 0.018(12) 0.033(14) 0.000(11) -0.006(12) -0.014(12)
C40 0.052(15) 0.058(14) 0.037(14) -0.028(11) 0.000(11) 0.020(11)

loop_
_atom_type_symbol
_atom_type_description
_atom_type_scat_dispersion_real
_atom_type_scat_dispersion_imag
_atom_type_scat_source
C C 0.0033 0.0016 'International Tables Vol C Tables 4.2.6.8 and 6.1.1.4'
H H 0.0000 0.0000 'International Tables Vol C Tables 4.2.6.8 and 6.1.1.4'
B B 0.0013 0.0007 'International Tables Vol C Tables 4.2.6.8 and 6.1.1.4'
F F 0.0171 0.0103 'International Tables Vol C Tables 4.2.6.8 and 6.1.1.4'
N N 0.0061 0.0033 'International Tables Vol C Tables 4.2.6.8 and 6.1.1.4'
O O 0.0106 0.0060 'International Tables Vol C Tables 4.2.6.8 and 6.1.1.4'
Ru Ru -1.2594 0.8363 'International Tables Vol C Tables 4.2.6.8 and 6.1.1.4'

loop_
_citation_id
_citation_doi
_citation_year
1 10.26434/chemrxiv.12556160 2020

loop_
_geom_angle_atom_site_label_1
_geom_angle_atom_site_label_2
_geom_angle_atom_site_label_3
_geom_angle
_geom_angle_site_symmetry_1
_geom_angle_site_symmetry_3
_geom_angle_publ_flag
O4 Ru1 Ru2 89.5(3) . . ?
O4 Ru1 O1 92.2(5) . . ?
O4 Ru1 O9 90.2(4) . . ?
O8 Ru1 Ru2 90.2(3) . . ?
O8 Ru1 O4 179.0(5) . . ?
O8 Ru1 O1 88.8(5) . . ?
O8 Ru1 O9 90.1(5) . . ?
O1 Ru1 Ru2 89.6(3) . . ?
O1 Ru1 O9 88.2(4) . . ?
O9 Ru1 Ru2 177.7(3) . . ?
O5 Ru1 Ru2 90.0(3) . . ?
O5 Ru1 O4 89.2(5) . . ?
O5 Ru1 O8 89.8(5) . . ?
O5 Ru1 O1 178.5(5) . . ?
O5 Ru1 O9 92.2(4) . . ?
O6 Ru2 Ru1 89.0(3) . . ?
O6 Ru2 O7 90.5(5) . . ?
O6 Ru2 O3 89.9(5) . . ?
O6 Ru2 O2 178.7(5) . . ?
O6 Ru2 O12 90.2(5) . . ?
O7 Ru2 Ru1 89.7(3) . . ?
O7 Ru2 O3 179.1(5) . . ?
O7 Ru2 O2 89.2(5) . . ?
O7 Ru2 O12 91.0(5) . . ?
O3 Ru2 Ru1 89.5(3) . . ?
O3 Ru2 O2 90.3(5) . . ?
O3 Ru2 O12 89.8(5) . . ?
O2 Ru2 Ru1 89.7(3) . . ?
O2 Ru2 O12 91.1(5) . . ?
O12 Ru2 Ru1 179.0(4) . . ?
C9 O4 Ru1 118.6(13) . . ?
C17 O6 Ru2 121.1(12) . . ?
C25 O7 Ru2 119.5(13) . . ?
C25 O8 Ru1 118.7(13) . . ?
C9 O3 Ru2 119.5(13) . . ?
C1 O2 Ru2 118.2(13) . . ?
C1 O1 Ru1 117.9(12) . . ?
C17 O5 Ru1 119.1(12) . . ?
C31 C29 C28 120(2) . . ?
C31 C29 C30 122(2) . . ?
C30 C29 C28 117(2) . . ?
C11 C10 C9 122(2) . . ?
C16 C10 C9 121(2) . . ?
C16 C10 C11 117(2) . . ?
O4 C9 C10 118.6(19) . . ?
O3 C9 O4 123(2) . . ?
O3 C9 C10 118.5(19) . . ?
C12 C13 C14 119(2) . . ?
C15 C13 C12 120(2) . . ?
C15 C13 C14 121(2) . . ?
C19 C18 C17 121.8(19) . . ?
C24 C18 C19 120.9(19) . . ?
C24 C18 C17 117.1(19) . . ?
C27 C28 C29 117(2) . . ?
O7 C25 C26 120(2) . . ?
O8 C25 O7 122.0(19) . . ?
O8 C25 C26 118(2) . . ?
C3 C4 C5 117(2) . . ?
C20 C19 C18 120(2) . . ?
C4 C5 C6 117(2) . . ?
C7 C5 C4 124(2) . . ?
C7 C5 C6 120(2) . . ?
C12 C11 C10 125(2) . . ?
O2 C1 O1 124.5(19) . . ?
O2 C1 C2 118.2(18) . . ?
O1 C1 C2 117.3(18) . . ?
C28 C27 C26 120(2) . . ?
C29 C31 C32 122(2) . . ?
C11 C12 C13 117(2) . . ?
O6 C17 O5 120.7(18) . . ?
O6 C17 C18 117.7(19) . . ?
O5 C17 C18 121.5(19) . . ?
C10 C16 C15 119(2) . . ?
C3 C2 C1 119.2(19) . . ?
C3 C2 C8 122(2) . . ?
C8 C2 C1 118.5(19) . . ?
C27 C26 C25 116(2) . . ?
C32 C26 C25 120(2) . . ?
C32 C26 C27 123(2) . . ?
N2 C14 C13 177(3) . . ?
C23 C21 C22 121.0(19) . . ?
C23 C21 C20 120.8(19) . . ?
C20 C21 C22 117.8(19) . . ?
C2 C3 C4 120(2) . . ?
N4 C30 C29 175(3) . . ?
O11 C36 C37 120(3) . . ?
O11 C36 C38 122(3) . . ?
C38 C36 C37 118(3) . . ?
C2 C8 C7 121(2) . . ?
C13 C15 C16 122(2) . . ?
C21 C23 C24 119.0(19) . . ?
N3 C22 C21 179(3) . . ?
C18 C24 C23 119(2) . . ?
C26 C32 C31 116(2) . . ?
F1 B1 F2 105(3) . . ?
F1 B1 F4 120(4) . . ?
F1 B1 F3 110(4) . . ?
F4 B1 F2 109(3) . . ?
F4 B1 F3 112(3) . . ?
F3 B1 F2 98(3) . . ?
C19 C20 C21 121(2) . . ?
O14 C42 C43 120(2) . . ?
O14 C42 C44 125(2) . . ?
C44 C42 C43 115(2) . . ?
C5 C7 C8 116(2) . . ?
N1 C6 C5 176(3) . . ?
O10 C33 C34 121(2) . . ?
O10 C33 C35 120(2) . . ?
C35 C33 C34 119(2) . . ?
O13 C39 C41 122(2) . . ?
O13 C39 C40 121(2) . . ?
C41 C39 C40 117(2) . . ?

loop_
_geom_bond_atom_site_label_1
_geom_bond_atom_site_label_2
_geom_bond_distance
_geom_bond_site_symmetry_2
_geom_bond_publ_flag
Ru1 Ru2 2.262(3) . ?
Ru1 O4 2.017(13) . ?
Ru1 O8 2.016(13) . ?
Ru1 O1 2.025(12) . ?
Ru1 O9 2.257(12) . ?
Ru1 O5 2.007(12) . ?
Ru2 O6 1.993(12) . ?
Ru2 O7 2.003(13) . ?
Ru2 O3 2.003(13) . ?
Ru2 O2 2.021(12) . ?
Ru2 O12 2.240(11) . ?
O4 C9 1.27(2) . ?
O6 C17 1.28(2) . ?
O7 C25 1.30(2) . ?
O8 C25 1.28(2) . ?
O3 C9 1.27(2) . ?
O2 C1 1.26(2) . ?
O1 C1 1.27(2) . ?
O5 C17 1.29(2) . ?
F1 B1 1.28(4) . ?
O11 C36 1.20(3) . ?
O13 C39 1.19(3) . ?
O10 C33 1.23(2) . ?
F2 B1 1.47(4) . ?
F4 B1 1.32(4) . ?
O14 C42 1.22(3) . ?
F3 B1 1.38(4) . ?
N3 C22 1.13(2) . ?
C29 C28 1.42(3) . ?
C29 C31 1.37(3) . ?
C29 C30 1.40(3) . ?
C10 C9 1.49(3) . ?
C10 C11 1.38(2) . ?
C10 C16 1.37(2) . ?
C13 C12 1.37(3) . ?
C13 C14 1.42(3) . ?
C13 C15 1.35(2) . ?
C18 C19 1.40(2) . ?
C18 C17 1.46(3) . ?
C18 C24 1.40(2) . ?
C28 C27 1.38(3) . ?
C25 C26 1.48(3) . ?
N4 C30 1.16(3) . ?
C4 C5 1.40(3) . ?
C4 C3 1.38(2) . ?
C19 C20 1.33(2) . ?
N2 C14 1.06(2) . ?
C5 C7 1.37(3) . ?
C5 C6 1.48(3) . ?
C11 C12 1.34(3) . ?
C1 C2 1.52(3) . ?
C27 C26 1.39(2) . ?
C31 C32 1.39(3) . ?
C16 C15 1.38(3) . ?
C2 C3 1.33(2) . ?
C2 C8 1.36(2) . ?
N1 C6 1.10(2) . ?
C26 C32 1.38(2) . ?
C21 C23 1.38(3) . ?
C21 C22 1.47(3) . ?
C21 C20 1.40(3) . ?
C36 C37 1.52(3) . ?
C36 C38 1.45(3) . ?
C8 C7 1.37(3) . ?
C34 C33 1.49(3) . ?
C35 C33 1.45(3) . ?
C23 C24 1.41(3) . ?
C41 C39 1.50(3) . ?
C42 C43 1.50(3) . ?
C42 C44 1.47(3) . ?
C39 C40 1.50(3) . ?

loop_
_smtbx_masks_void_nr
_smtbx_masks_void_average_x
_smtbx_masks_void_average_y
_smtbx_masks_void_average_z
_smtbx_masks_void_volume
_smtbx_masks_void_count_electrons
_smtbx_masks_void_content
1 0.000 0.500 0.500 540.0 292.0 ?
2 0.500 0.000 0.000 540.0 292.0 ?
